data_4318573
loop_
_publ_author_name
'Rajeev Gupta'
'Zhi Hui Zhang'
'Douglas Powell'
'Michael P. Hendrich'
'A. S. Borovik'

_publ_contact_author
;
    Prof. Andrew S. Borovik
    Department of Chemistry
    University of Kansas
    2010 Malott Hall
    1251 Wescoe Hall Dr.
    Lawrence, KS  66045-7582  USA
;
_publ_contact_author_email aborovik@ku.edu
_publ_contact_author_fax 1(785)8645396
_publ_contact_author_phone 1(785)8644067
_publ_section_title
;
 Synthesis and Characterization of Completely Delocalized Mixed-Valent
 Dicopper Complexes
;
_journal_name_full 'Inorganic Chemistry'
_journal_page_first 5100
_journal_page_last 5106
_journal_paper_doi 10.1021/ic0202918
_journal_volume 41
_journal_year 2002
_chemical_formula_moiety '(C18 H40 Cu2 N6 O2) 1+, (B F4) 1-'
_chemical_formula_sum 'C18 H40 B Cu2 F4 N6 O2'
_chemical_formula_weight 586.45
_chemical_name_systematic
;
  ?
;
_space_group_IT_number 2
_symmetry_cell_setting triclinic
_symmetry_space_group_name_Hall '-P 1'
_symmetry_space_group_name_H-M 'P -1'
_atom_sites_solution_hydrogens geom
_atom_sites_solution_primary direct
_atom_sites_solution_secondary difmap
_audit_creation_method SHELXL-97
_cell_angle_alpha 97.184(3)
_cell_angle_beta 100.535(3)
_cell_angle_gamma 90.471(3)
_cell_formula_units_Z 4
_cell_length_a 11.2199(17)
_cell_length_b 11.7721(17)
_cell_length_c 20.188(3)
_cell_measurement_reflns_used 2175
_cell_measurement_temperature 100(2)
_cell_measurement_theta_max 25.89
_cell_measurement_theta_min 2.50
_cell_volume 2599.6(7)
_computing_cell_refinement 'Bruker SMART'
_computing_data_collection 'Bruker SMART'
_computing_data_reduction 'Bruker SAINT'
_computing_molecular_graphics 'Bruker SHELXTL'
_computing_publication_material 'Bruker SHELXTL'
_computing_structure_refinement 'SHELXL-97 (Sheldrick, 1997)'
_computing_structure_solution 'SHELXS-97 (Sheldrick, 1990)'
_diffrn_ambient_temperature 100(2)
_diffrn_measured_fraction_theta_full 0.993
_diffrn_measured_fraction_theta_max 0.991
_diffrn_measurement_device_type 'Bruker APEX'
_diffrn_measurement_method '\w scan frames'
_diffrn_radiation_monochromator graphite
_diffrn_radiation_source 'fine-focus sealed tube'
_diffrn_radiation_type MoK\a
_diffrn_radiation_wavelength 0.71073
_diffrn_reflns_av_R_equivalents 0.0804
_diffrn_reflns_av_sigmaI/netI 0.1716
_diffrn_reflns_limit_h_max 13
_diffrn_reflns_limit_h_min -13
_diffrn_reflns_limit_k_max 14
_diffrn_reflns_limit_k_min -14
_diffrn_reflns_limit_l_max 24
_diffrn_reflns_limit_l_min -20
_diffrn_reflns_number 16172
_diffrn_reflns_theta_full 26.00
_diffrn_reflns_theta_max 26.06
_diffrn_reflns_theta_min 1.03
_diffrn_standards_decay_% 0.02
_diffrn_standards_number 69
_exptl_absorpt_coefficient_mu 1.691
_exptl_absorpt_correction_T_max 0.9833
_exptl_absorpt_correction_T_min 0.6676
_exptl_absorpt_correction_type multi-scan
_exptl_absorpt_process_details 'SADABS, 1996'
_exptl_crystal_colour blue-green
_exptl_crystal_density_diffrn 1.498
_exptl_crystal_density_meas 0
_exptl_crystal_density_method 'not measured'
_exptl_crystal_description plate
_exptl_crystal_F_000 1220
_exptl_crystal_size_max 0.26
_exptl_crystal_size_mid 0.14
_exptl_crystal_size_min 0.01
_refine_diff_density_max 0.985
_refine_diff_density_min -0.668
_refine_diff_density_rms 0.125
_refine_ls_extinction_method none
_refine_ls_goodness_of_fit_ref 0.981
_refine_ls_hydrogen_treatment mixed
_refine_ls_matrix_type full
_refine_ls_number_parameters 595
_refine_ls_number_reflns 10194
_refine_ls_number_restraints 0
_refine_ls_restrained_S_all 0.981
_refine_ls_R_factor_all 0.1458
_refine_ls_R_factor_gt 0.0649
_refine_ls_shift/su_max 0.001
_refine_ls_shift/su_mean 0.000
_refine_ls_structure_factor_coef Fsqd
_refine_ls_weighting_details 'calc w=1/[\s^2^(Fo^2^)+(0.0280P)^2^+0.0000P] where P=(Fo^2^+2Fc^2^)/3'
_refine_ls_weighting_scheme calc
_refine_ls_wR_factor_gt 0.1102
_refine_ls_wR_factor_ref 0.1299
_reflns_number_gt 5417
_reflns_number_total 10194
_reflns_threshold_expression >2sigma(I)
_cod_data_source_file ic0202918_3.cif
_cod_data_source_block compound_[CuH_2_)]2BF4
_cod_database_code 4318573

loop_
_symmetry_equiv_pos_as_xyz
'x, y, z'
'-x, -y, -z'

loop_
_atom_site_label
_atom_site_type_symbol
_atom_site_fract_x
_atom_site_fract_y
_atom_site_fract_z
_atom_site_U_iso_or_equiv
_atom_site_adp_type
_atom_site_occupancy
_atom_site_symmetry_multiplicity
_atom_site_calc_flag
_atom_site_refinement_flags
_atom_site_disorder_assembly
_atom_site_disorder_group
Cu1A Cu 0.28590(8) 0.44208(7) 0.47804(4) 0.0180(2) Uani 1 1 d . . .
C1A C 0.2823(6) 0.8819(6) 0.3125(4) 0.0296(19) Uani 1 1 d . . .
H1AA H 0.2557 0.8264 0.2719 0.044 Uiso 1 1 d R . .
H1AB H 0.3710 0.8902 0.3214 0.044 Uiso 1 1 d R . .
H1AC H 0.2469 0.9561 0.3051 0.044 Uiso 1 1 d R . .
C2A C 0.2407(6) 0.8395(6) 0.3731(3) 0.0213(16) Uani 1 1 d . . .
C3A C 0.2953(7) 0.9199(6) 0.4379(4) 0.0318(19) Uani 1 1 d . . .
H3AA H 0.3837 0.9249 0.4423 0.048 Uiso 1 1 d R . .
H3AB H 0.2747 0.8896 0.4776 0.048 Uiso 1 1 d R . .
H3AC H 0.2623 0.9963 0.4351 0.048 Uiso 1 1 d R . .
C4A C 0.1028(6) 0.8341(6) 0.3607(4) 0.0326(19) Uani 1 1 d . . .
H4AA H 0.0721 0.7797 0.3202 0.049 Uiso 1 1 d R . .
H4AB H 0.0718 0.9102 0.3539 0.049 Uiso 1 1 d R . .
H4AC H 0.0757 0.8088 0.4001 0.049 Uiso 1 1 d R . .
N5A N 0.2895(5) 0.7227(5) 0.3774(3) 0.0211(13) Uani 1 1 d . . .
H5A H 0.3124 0.7038 0.3340 0.025 Uiso 1 1 d R . .
C6A C 0.2706(6) 0.6519(6) 0.4222(3) 0.0194(16) Uani 1 1 d . . .
O7A O 0.2125(4) 0.6907(4) 0.4700(2) 0.0203(11) Uani 1 1 d . . .
N8A N 0.3155(5) 0.5487(5) 0.4212(3) 0.0211(13) Uani 1 1 d . . .
C9A C 0.3850(6) 0.5054(6) 0.3689(4) 0.0244(17) Uani 1 1 d . . .
H9AA H 0.4402 0.5665 0.3613 0.029 Uiso 1 1 calc R . .
H9AB H 0.3295 0.4794 0.3255 0.029 Uiso 1 1 calc R . .
C10A C 0.4580(6) 0.4051(5) 0.3946(3) 0.0190(15) Uani 1 1 d . . .
H10A H 0.4917 0.3628 0.3570 0.023 Uiso 1 1 calc R . .
H10B H 0.5265 0.4346 0.4311 0.023 Uiso 1 1 calc R . .
N11A N 0.3796(5) 0.3266(4) 0.4209(3) 0.0179(13) Uani 1 1 d . . .
C12A C 0.4553(6) 0.2461(6) 0.4616(3) 0.0273(18) Uani 1 1 d . . .
H12A H 0.4975 0.1957 0.4317 0.041 Uiso 1 1 d R . .
H12B H 0.4030 0.1999 0.4824 0.041 Uiso 1 1 d R . .
H12C H 0.5150 0.2902 0.4973 0.041 Uiso 1 1 d R . .
C13A C 0.2957(6) 0.2612(6) 0.3654(3) 0.0227(16) Uani 1 1 d . . .
H13A H 0.3416 0.2148 0.3356 0.034 Uiso 1 1 d R . .
H13B H 0.2455 0.3140 0.3393 0.034 Uiso 1 1 d R . .
H13C H 0.2436 0.2110 0.3838 0.034 Uiso 1 1 d R . .
Cu1B Cu 0.17503(8) 0.59129(7) 0.52798(4) 0.0195(2) Uani 1 1 d . . .
C1B C 0.2252(6) 0.1847(6) 0.7179(3) 0.0231(16) Uani 1 1 d . . .
H1BA H 0.2527 0.2464 0.7550 0.035 Uiso 1 1 d R . .
H1BB H 0.2655 0.1139 0.7286 0.035 Uiso 1 1 d R . .
H1BC H 0.1372 0.1728 0.7122 0.035 Uiso 1 1 d R . .
C2B C 0.2570(6) 0.2170(6) 0.6525(3) 0.0207(16) Uani 1 1 d . . .
C3B C 0.2169(6) 0.1217(6) 0.5934(4) 0.0282(18) Uani 1 1 d . . .
H3BA H 0.1294 0.1066 0.5877 0.042 Uiso 1 1 d R . .
H3BB H 0.2601 0.0518 0.6030 0.042 Uiso 1 1 d R . .
H3BC H 0.2357 0.1456 0.5515 0.042 Uiso 1 1 d R . .
C4B C 0.3943(7) 0.2407(6) 0.6621(4) 0.0304(18) Uani 1 1 d . . .
H4BA H 0.4185 0.3050 0.6980 0.046 Uiso 1 1 d R . .
H4BB H 0.4148 0.2595 0.6195 0.046 Uiso 1 1 d R . .
H4BC H 0.4373 0.1723 0.6750 0.046 Uiso 1 1 d R . .
N5B N 0.1901(5) 0.3235(4) 0.6385(3) 0.0187(13) Uani 1 1 d . . .
H5B H 0.1415 0.3547 0.6791 0.022 Uiso 1 1 d R . .
C6B C 0.1976(6) 0.3871(6) 0.5889(3) 0.0195(16) Uani 1 1 d . . .
O7B O 0.2583(4) 0.3497(4) 0.5428(2) 0.0236(11) Uani 1 1 d . . .
N8B N 0.1409(5) 0.4866(5) 0.5842(3) 0.0216(14) Uani 1 1 d . . .
C9B C 0.0770(6) 0.5329(6) 0.6390(3) 0.0238(17) Uani 1 1 d . . .
H9BA H 0.1356 0.5525 0.6821 0.029 Uiso 1 1 calc R . .
H9BB H 0.0172 0.4753 0.6460 0.029 Uiso 1 1 calc R . .
C10B C 0.0136(6) 0.6386(5) 0.6177(3) 0.0203(16) Uani 1 1 d . . .
H10C H -0.0613 0.6154 0.5842 0.024 Uiso 1 1 calc R . .
H10D H -0.0101 0.6836 0.6578 0.024 Uiso 1 1 calc R . .
N11B N 0.0914(5) 0.7116(4) 0.5873(3) 0.0180(13) Uani 1 1 d . . .
C12B C 0.0203(6) 0.7945(6) 0.5509(3) 0.0270(17) Uani 1 1 d . . .
H12D H -0.0162 0.8464 0.5829 0.040 Uiso 1 1 d R . .
H12E H -0.0438 0.7544 0.5162 0.040 Uiso 1 1 d R . .
H12F H 0.0730 0.8388 0.5292 0.040 Uiso 1 1 d R . .
C13B C 0.1899(7) 0.7706(6) 0.6390(3) 0.0318(19) Uani 1 1 d . . .
H13D H 0.1554 0.8252 0.6705 0.048 Uiso 1 1 d R . .
H13E H 0.2445 0.8116 0.6167 0.048 Uiso 1 1 d R . .
H13F H 0.2354 0.7138 0.6642 0.048 Uiso 1 1 d R . .
Cu1C Cu -0.02025(7) 0.06595(7) 0.04587(4) 0.0160(2) Uani 1 1 d . . .
C1C C 0.4736(6) -0.1961(6) 0.1456(4) 0.0310(19) Uani 1 1 d . . .
H1CA H 0.5235 -0.1253 0.1578 0.047 Uiso 1 1 d R . .
H1CB H 0.5245 -0.2601 0.1340 0.047 Uiso 1 1 d R . .
H1CC H 0.4365 -0.2110 0.1841 0.047 Uiso 1 1 d R . .
C2C C 0.3748(6) -0.1832(6) 0.0849(3) 0.0242(17) Uani 1 1 d . . .
C3C C 0.4324(7) -0.1560(6) 0.0265(4) 0.0305(19) Uani 1 1 d . . .
H3CA H 0.4795 -0.0836 0.0396 0.046 Uiso 1 1 d R . .
H3CB H 0.3689 -0.1492 -0.0131 0.046 Uiso 1 1 d R . .
H3CC H 0.4863 -0.2176 0.0150 0.046 Uiso 1 1 d R . .
C4C C 0.2969(6) -0.2952(6) 0.0667(4) 0.0277(18) Uani 1 1 d . . .
H4CA H 0.2611 -0.3098 0.1058 0.042 Uiso 1 1 d R . .
H4CB H 0.3479 -0.3590 0.0550 0.042 Uiso 1 1 d R . .
H4CC H 0.2320 -0.2880 0.0278 0.042 Uiso 1 1 d R . .
N5C N 0.2998(5) -0.0881(4) 0.1069(3) 0.0209(13) Uani 1 1 d . . .
H5C H 0.3376 -0.0399 0.1504 0.025 Uiso 1 1 d R . .
C6C C 0.1971(6) -0.0517(5) 0.0680(3) 0.0170(15) Uani 1 1 d . . .
O7C O 0.1678(4) -0.1008(4) 0.0068(2) 0.0206(11) Uani 1 1 d . . .
N8C N 0.1311(5) 0.0300(4) 0.0923(3) 0.0176(13) Uani 1 1 d . . .
C9C C 0.1583(6) 0.0799(5) 0.1637(3) 0.0202(16) Uani 1 1 d . . .
H9CA H 0.2458 0.1008 0.1774 0.024 Uiso 1 1 calc R . .
H9CB H 0.1379 0.0238 0.1929 0.024 Uiso 1 1 calc R . .
C10C C 0.0839(6) 0.1856(6) 0.1721(4) 0.0247(17) Uani 1 1 d . . .
H10E H 0.0851 0.2098 0.2210 0.030 Uiso 1 1 calc R . .
H10F H 0.1197 0.2489 0.1534 0.030 Uiso 1 1 calc R . .
N11C N -0.0429(5) 0.1616(4) 0.1363(3) 0.0203(13) Uani 1 1 d . . .
C12C C -0.1074(6) 0.2701(6) 0.1290(4) 0.0300(18) Uani 1 1 d . . .
H12G H -0.1208 0.3050 0.1736 0.045 Uiso 1 1 d R . .
H12H H -0.1857 0.2541 0.0983 0.045 Uiso 1 1 d R . .
H12I H -0.0584 0.3228 0.1103 0.045 Uiso 1 1 d R . .
C13C C -0.1109(7) 0.0912(6) 0.1736(4) 0.035(2) Uani 1 1 d . . .
H13G H -0.1186 0.1349 0.2172 0.053 Uiso 1 1 d R . .
H13H H -0.0676 0.0209 0.1818 0.053 Uiso 1 1 d R . .
H13I H -0.1919 0.0715 0.1465 0.053 Uiso 1 1 d R . .
Cu1D Cu 0.51538(7) 0.54849(7) 0.95373(4) 0.0166(2) Uani 1 1 d . . .
C1D C 0.0211(6) 0.2360(6) 0.8666(3) 0.0247(17) Uani 1 1 d . . .
H1DA H 0.0539 0.2054 0.8265 0.037 Uiso 1 1 d R . .
H1DB H -0.0309 0.3002 0.8558 0.037 Uiso 1 1 d R . .
H1DC H -0.0267 0.1758 0.8801 0.037 Uiso 1 1 d R . .
C2D C 0.1254(6) 0.2771(6) 0.9248(4) 0.0239(17) Uani 1 1 d . . .
C3D C 0.0728(6) 0.3285(6) 0.9859(4) 0.0263(17) Uani 1 1 d . . .
H3DA H 0.0143 0.3864 0.9722 0.039 Uiso 1 1 d R . .
H3DB H 0.1383 0.3642 1.0215 0.039 Uiso 1 1 d R . .
H3DC H 0.0318 0.2679 1.0033 0.039 Uiso 1 1 d R . .
C4D C 0.2054(6) 0.1755(5) 0.9407(4) 0.0247(17) Uani 1 1 d . . .
H4DA H 0.2404 0.1472 0.9009 0.037 Uiso 1 1 d R . .
H4DB H 0.1562 0.1141 0.9520 0.037 Uiso 1 1 d R . .
H4DC H 0.2708 0.2001 0.9792 0.037 Uiso 1 1 d R . .
N5D N 0.1953(5) 0.3649(4) 0.8990(3) 0.0182(13) Uani 1 1 d . . .
H5D H 0.1536 0.3818 0.8459 0.022 Uiso 1 1 d R . .
C6D C 0.2989(6) 0.4172(5) 0.9351(3) 0.0177(15) Uani 1 1 d . . .
O7D O 0.3362(4) 0.3945(4) 0.9963(2) 0.0205(11) Uani 1 1 d . . .
N8D N 0.3623(5) 0.4913(4) 0.9102(3) 0.0190(13) Uani 1 1 d . . .
C9D C 0.3284(6) 0.5109(5) 0.8382(3) 0.0184(15) Uani 1 1 d . . .
H9DA H 0.2403 0.5237 0.8266 0.022 Uiso 1 1 calc R . .
H9DB H 0.3480 0.4437 0.8079 0.022 Uiso 1 1 calc R . .
C10D C 0.4010(6) 0.6166(6) 0.8301(3) 0.0209(16) Uani 1 1 d . . .
H10G H 0.3968 0.6218 0.7812 0.025 Uiso 1 1 calc R . .
H10H H 0.3648 0.6861 0.8502 0.025 Uiso 1 1 calc R . .
N11D N 0.5288(5) 0.6121(4) 0.8635(3) 0.0188(13) Uani 1 1 d . . .
C12D C 0.5950(6) 0.5292(6) 0.8243(3) 0.0245(17) Uani 1 1 d . . .
H12J H 0.5945 0.5525 0.7793 0.037 Uiso 1 1 d R . .
H12K H 0.5558 0.4531 0.8192 0.037 Uiso 1 1 d R . .
H12L H 0.6790 0.5267 0.8483 0.037 Uiso 1 1 d R . .
C13D C 0.5904(6) 0.7264(6) 0.8720(4) 0.0268(17) Uani 1 1 d . . .
H13J H 0.5899 0.7506 0.8272 0.040 Uiso 1 1 d R . .
H13K H 0.6743 0.7223 0.8957 0.040 Uiso 1 1 d R . .
H13L H 0.5474 0.7818 0.8986 0.040 Uiso 1 1 d R . .
B2 B 0.5462(7) 0.0962(7) 0.2684(4) 0.027(2) Uani 1 1 d . . .
F5 F 0.5398(4) 0.2151(3) 0.2815(2) 0.0292(10) Uani 1 1 d . . .
F6 F 0.4350(3) 0.0506(3) 0.23389(19) 0.0314(10) Uani 1 1 d . . .
F7 F 0.6346(4) 0.0705(4) 0.2307(2) 0.0487(13) Uani 1 1 d . . .
F8 F 0.5746(4) 0.0529(3) 0.3300(2) 0.0400(12) Uani 1 1 d . . .
B1 B -0.0888(7) 0.4769(7) 0.7780(4) 0.025(2) Uani 1 1 d . . .
F1 F -0.1789(4) 0.3916(3) 0.75848(19) 0.0303(10) Uani 1 1 d . . .
F2 F -0.1113(4) 0.5637(3) 0.73760(19) 0.0298(10) Uani 1 1 d . . .
F3 F 0.0245(4) 0.4286(3) 0.7686(2) 0.0326(10) Uani 1 1 d . . .
F4 F -0.0814(4) 0.5180(3) 0.84541(19) 0.0330(10) Uani 1 1 d . . .

loop_
_atom_site_aniso_label
_atom_site_aniso_U_11
_atom_site_aniso_U_22
_atom_site_aniso_U_33
_atom_site_aniso_U_23
_atom_site_aniso_U_13
_atom_site_aniso_U_12
Cu1A 0.0171(5) 0.0164(4) 0.0216(5) 0.0034(4) 0.0057(4) 0.0034(4)
C1A 0.017(4) 0.030(4) 0.046(5) 0.023(4) 0.006(3) 0.009(3)
C2A 0.021(4) 0.019(4) 0.028(4) 0.009(3) 0.010(3) 0.004(3)
C3A 0.034(5) 0.025(4) 0.036(5) -0.002(3) 0.008(4) 0.004(4)
C4A 0.025(5) 0.031(4) 0.044(5) 0.011(4) 0.008(4) 0.006(4)
N5A 0.017(3) 0.021(3) 0.029(4) 0.011(3) 0.010(3) 0.005(3)
C6A 0.018(4) 0.022(4) 0.018(4) 0.001(3) 0.002(3) -0.001(3)
O7A 0.021(3) 0.018(3) 0.024(3) 0.006(2) 0.008(2) 0.004(2)
N8A 0.025(4) 0.019(3) 0.024(3) 0.008(3) 0.011(3) 0.005(3)
C9A 0.018(4) 0.019(4) 0.039(5) 0.002(3) 0.011(3) 0.005(3)
C10A 0.013(4) 0.020(4) 0.022(4) -0.004(3) 0.002(3) -0.001(3)
N11A 0.017(3) 0.017(3) 0.018(3) 0.001(2) 0.001(2) -0.002(2)
C12A 0.019(4) 0.031(4) 0.032(5) 0.011(3) 0.001(3) 0.005(3)
C13A 0.023(4) 0.020(4) 0.029(4) 0.004(3) 0.012(3) -0.002(3)
Cu1B 0.0199(5) 0.0185(5) 0.0220(5) 0.0040(4) 0.0075(4) 0.0041(4)
C1B 0.016(4) 0.024(4) 0.029(4) 0.006(3) 0.001(3) 0.001(3)
C2B 0.009(4) 0.022(4) 0.032(4) 0.007(3) 0.004(3) 0.008(3)
C3B 0.021(4) 0.024(4) 0.043(5) 0.014(4) 0.006(3) 0.006(3)
C4B 0.034(5) 0.035(5) 0.025(4) 0.014(3) 0.006(3) 0.003(4)
N5B 0.019(3) 0.015(3) 0.024(3) 0.004(3) 0.011(3) 0.005(2)
C6B 0.019(4) 0.019(4) 0.021(4) 0.002(3) 0.006(3) 0.003(3)
O7B 0.028(3) 0.018(3) 0.027(3) 0.000(2) 0.013(2) 0.007(2)
N8B 0.020(3) 0.022(3) 0.026(4) 0.006(3) 0.010(3) 0.008(3)
C9B 0.024(4) 0.025(4) 0.029(4) 0.012(3) 0.017(3) 0.010(3)
C10B 0.017(4) 0.020(4) 0.026(4) 0.002(3) 0.007(3) 0.003(3)
N11B 0.013(3) 0.019(3) 0.022(3) 0.000(2) 0.004(2) 0.002(2)
C12B 0.024(4) 0.028(4) 0.032(4) 0.004(3) 0.012(3) 0.007(3)
C13B 0.030(5) 0.037(5) 0.025(4) -0.006(4) 0.003(3) -0.008(4)
Cu1C 0.0113(5) 0.0154(4) 0.0214(5) 0.0011(4) 0.0040(3) 0.0028(3)
C1C 0.025(5) 0.030(4) 0.034(5) 0.000(4) -0.002(3) 0.002(4)
C2C 0.021(4) 0.020(4) 0.029(4) -0.003(3) 0.001(3) 0.011(3)
C3C 0.026(5) 0.029(4) 0.041(5) 0.011(4) 0.013(4) 0.017(4)
C4C 0.014(4) 0.025(4) 0.040(5) -0.004(3) -0.001(3) 0.007(3)
N5C 0.015(3) 0.020(3) 0.023(3) -0.006(2) -0.004(2) 0.003(3)
C6C 0.011(4) 0.017(4) 0.021(4) 0.003(3) -0.001(3) -0.006(3)
O7C 0.015(3) 0.019(3) 0.025(3) -0.002(2) 0.000(2) 0.007(2)
N8C 0.015(3) 0.017(3) 0.020(3) -0.004(2) 0.006(2) 0.005(2)
C9C 0.018(4) 0.019(4) 0.022(4) 0.000(3) -0.001(3) 0.004(3)
C10C 0.017(4) 0.022(4) 0.031(4) -0.006(3) 0.000(3) 0.009(3)
N11C 0.011(3) 0.013(3) 0.036(4) -0.003(3) 0.009(3) 0.001(2)
C12C 0.021(4) 0.030(4) 0.037(5) -0.008(4) 0.007(3) 0.010(3)
C13C 0.031(5) 0.035(5) 0.040(5) -0.012(4) 0.021(4) -0.004(4)
Cu1D 0.0124(5) 0.0165(4) 0.0222(5) 0.0036(4) 0.0058(4) -0.0004(3)
C1D 0.019(4) 0.023(4) 0.035(5) 0.010(3) 0.009(3) -0.005(3)
C2D 0.016(4) 0.024(4) 0.031(4) 0.009(3) 0.001(3) -0.002(3)
C3D 0.019(4) 0.020(4) 0.041(5) 0.002(3) 0.012(3) -0.004(3)
C4D 0.017(4) 0.019(4) 0.038(5) 0.007(3) 0.001(3) 0.002(3)
N5D 0.010(3) 0.018(3) 0.026(3) 0.006(2) 0.000(2) 0.000(2)
C6D 0.014(4) 0.018(4) 0.023(4) 0.007(3) 0.007(3) 0.008(3)
O7D 0.013(3) 0.023(3) 0.027(3) 0.007(2) 0.004(2) -0.002(2)
N8D 0.011(3) 0.017(3) 0.032(4) 0.010(3) 0.010(2) 0.002(2)
C9D 0.017(4) 0.019(4) 0.019(4) 0.004(3) 0.003(3) -0.002(3)
C10D 0.013(4) 0.027(4) 0.024(4) 0.008(3) 0.004(3) 0.007(3)
N11D 0.013(3) 0.019(3) 0.022(3) 0.002(2) -0.002(2) 0.000(2)
C12D 0.019(4) 0.034(4) 0.024(4) 0.004(3) 0.011(3) 0.006(3)
C13D 0.017(4) 0.035(4) 0.030(4) 0.011(3) 0.003(3) -0.009(3)
B2 0.012(5) 0.029(5) 0.039(6) 0.003(4) 0.004(4) 0.001(4)
F5 0.033(3) 0.014(2) 0.040(3) 0.0024(18) 0.0066(19) 0.0062(18)
F6 0.022(2) 0.030(2) 0.036(3) -0.0017(19) -0.0042(18) -0.0003(19)
F7 0.031(3) 0.045(3) 0.074(3) -0.011(2) 0.033(2) 0.001(2)
F8 0.040(3) 0.036(3) 0.043(3) 0.021(2) -0.007(2) -0.003(2)
B1 0.016(5) 0.033(5) 0.028(5) 0.011(4) 0.005(4) -0.004(4)
F1 0.027(3) 0.029(2) 0.034(3) 0.0030(19) 0.0023(18) 0.0001(19)
F2 0.029(3) 0.027(2) 0.035(3) 0.0080(19) 0.0050(19) 0.0053(19)
F3 0.023(2) 0.041(3) 0.037(3) 0.017(2) 0.0085(19) 0.005(2)
F4 0.038(3) 0.031(2) 0.027(3) -0.0022(19) 0.0057(19) -0.007(2)

loop_
_atom_type_symbol
_atom_type_description
_atom_type_scat_dispersion_real
_atom_type_scat_dispersion_imag
_atom_type_scat_source
C C 0.0033 0.0016 'International Tables Vol C Tables 4.2.6.8 and 6.1.1.4'
H H 0.0000 0.0000 'International Tables Vol C Tables 4.2.6.8 and 6.1.1.4'
B B 0.0013 0.0007 'International Tables Vol C Tables 4.2.6.8 and 6.1.1.4'
N N 0.0061 0.0033 'International Tables Vol C Tables 4.2.6.8 and 6.1.1.4'
O O 0.0106 0.0060 'International Tables Vol C Tables 4.2.6.8 and 6.1.1.4'
F F 0.0171 0.0103 'International Tables Vol C Tables 4.2.6.8 and 6.1.1.4'
Cu Cu 0.3201 1.2651 'International Tables Vol C Tables 4.2.6.8 and 6.1.1.4'

loop_
_geom_angle_atom_site_label_1
_geom_angle_atom_site_label_2
_geom_angle_atom_site_label_3
_geom_angle
_geom_angle_site_symmetry_1
_geom_angle_site_symmetry_3
_geom_angle_publ_flag
O7B Cu1A N8A 173.4(2) . . ?
O7B Cu1A N11A 98.8(2) . . ?
N8A Cu1A N11A 86.6(2) . . ?
O7B Cu1A Cu1B 90.11(14) . . ?
N8A Cu1A Cu1B 84.66(17) . . ?
N11A Cu1A Cu1B 170.72(15) . . ?
N5A C2A C4A 110.4(5) . . ?
N5A C2A C1A 106.2(5) . . ?
C4A C2A C1A 109.1(5) . . ?
N5A C2A C3A 109.8(5) . . ?
C4A C2A C3A 112.2(6) . . ?
C1A C2A C3A 108.9(6) . . ?
C6A N5A C2A 126.3(6) . . ?
O7A C6A N8A 119.9(6) . . ?
O7A C6A N5A 118.0(6) . . ?
N8A C6A N5A 122.0(6) . . ?
C6A O7A Cu1B 118.6(4) . . ?
C6A N8A C9A 120.5(6) . . ?
C6A N8A Cu1A 124.7(5) . . ?
C9A N8A Cu1A 114.6(4) . . ?
N8A C9A C10A 107.2(5) . . ?
N11A C10A C9A 110.3(5) . . ?
C13A N11A C10A 110.7(5) . . ?
C13A N11A C12A 109.6(5) . . ?
C10A N11A C12A 110.4(5) . . ?
C13A N11A Cu1A 110.4(4) . . ?
C10A N11A Cu1A 101.5(4) . . ?
C12A N11A Cu1A 114.1(4) . . ?
O7A Cu1B N8B 177.5(2) . . ?
O7A Cu1B N11B 95.9(2) . . ?
N8B Cu1B N11B 86.6(2) . . ?
O7A Cu1B Cu1A 91.62(14) . . ?
N8B Cu1B Cu1A 85.90(17) . . ?
N11B Cu1B Cu1A 170.13(15) . . ?
N5B C2B C1B 106.2(5) . . ?
N5B C2B C3B 109.8(5) . . ?
C1B C2B C3B 111.0(6) . . ?
N5B C2B C4B 110.1(5) . . ?
C1B C2B C4B 109.7(5) . . ?
C3B C2B C4B 109.9(6) . . ?
C6B N5B C2B 127.2(5) . . ?
O7B C6B N5B 118.7(6) . . ?
O7B C6B N8B 118.9(6) . . ?
N5B C6B N8B 122.4(6) . . ?
C6B O7B Cu1A 120.3(4) . . ?
C6B N8B C9B 118.9(5) . . ?
C6B N8B Cu1B 123.2(5) . . ?
C9B N8B Cu1B 115.3(4) . . ?
N8B C9B C10B 107.4(5) . . ?
N11B C10B C9B 112.1(5) . . ?
C12B N11B C13B 110.2(5) . . ?
C12B N11B C10B 111.1(5) . . ?
C13B N11B C10B 111.6(5) . . ?
C12B N11B Cu1B 115.6(4) . . ?
C13B N11B Cu1B 105.8(4) . . ?
C10B N11B Cu1B 102.3(4) . . ?
N8C Cu1C O7C 175.7(2) . 2 ?
N8C Cu1C N11C 86.6(2) . . ?
O7C Cu1C N11C 97.1(2) 2 . ?
N8C Cu1C Cu1C 86.15(16) . 2 ?
O7C Cu1C Cu1C 90.34(14) 2 2 ?
N11C Cu1C Cu1C 170.50(16) . 2 ?
N5C C2C C3C 111.1(5) . . ?
N5C C2C C1C 106.4(5) . . ?
C3C C2C C1C 109.2(6) . . ?
N5C C2C C4C 109.6(6) . . ?
C3C C2C C4C 111.9(6) . . ?
C1C C2C C4C 108.4(6) . . ?
C6C N5C C2C 125.2(5) . . ?
O7C C6C N8C 121.2(6) . . ?
O7C C6C N5C 117.0(6) . . ?
N8C C6C N5C 121.8(6) . . ?
C6C O7C Cu1C 119.0(4) . 2 ?
C6C N8C C9C 121.4(5) . . ?
C6C N8C Cu1C 122.8(4) . . ?
C9C N8C Cu1C 114.3(4) . . ?
N8C C9C C10C 108.3(5) . . ?
N11C C10C C9C 110.4(5) . . ?
C13C N11C C10C 111.7(6) . . ?
C13C N11C C12C 107.8(5) . . ?
C10C N11C C12C 110.4(5) . . ?
C13C N11C Cu1C 109.3(4) . . ?
C10C N11C Cu1C 102.3(4) . . ?
C12C N11C Cu1C 115.5(4) . . ?
O7D Cu1D N8D 175.4(2) 2_667 . ?
O7D Cu1D N11D 97.6(2) 2_667 . ?
N8D Cu1D N11D 86.6(2) . . ?
O7D Cu1D Cu1D 89.46(14) 2_667 2_667 ?
N8D Cu1D Cu1D 86.57(16) . 2_667 ?
N11D Cu1D Cu1D 171.40(16) . 2_667 ?
N5D C2D C3D 111.5(6) . . ?
N5D C2D C1D 105.7(5) . . ?
C3D C2D C1D 108.8(6) . . ?
N5D C2D C4D 109.9(5) . . ?
C3D C2D C4D 112.1(6) . . ?
C1D C2D C4D 108.7(6) . . ?
C6D N5D C2D 123.3(5) . . ?
O7D C6D N8D 119.2(6) . . ?
O7D C6D N5D 118.5(6) . . ?
N8D C6D N5D 122.4(6) . . ?
C6D O7D Cu1D 121.2(4) . 2_667 ?
C6D N8D C9D 120.3(6) . . ?
C6D N8D Cu1D 123.1(5) . . ?
C9D N8D Cu1D 115.0(4) . . ?
N8D C9D C10D 106.8(5) . . ?
N11D C10D C9D 111.3(5) . . ?
C12D N11D C10D 111.3(5) . . ?
C12D N11D C13D 108.9(6) . . ?
C10D N11D C13D 110.8(5) . . ?
C12D N11D Cu1D 107.9(4) . . ?
C10D N11D Cu1D 102.7(4) . . ?
C13D N11D Cu1D 115.0(4) . . ?
F7 B2 F6 110.7(7) . . ?
F7 B2 F8 110.1(6) . . ?
F6 B2 F8 109.2(6) . . ?
F7 B2 F5 109.0(7) . . ?
F6 B2 F5 109.4(6) . . ?
F8 B2 F5 108.3(6) . . ?
F4 B1 F2 111.2(7) . . ?
F4 B1 F1 110.0(6) . . ?
F2 B1 F1 110.3(6) . . ?
F4 B1 F3 108.9(6) . . ?
F2 B1 F3 108.0(6) . . ?
F1 B1 F3 108.4(6) . . ?

loop_
_geom_bond_atom_site_label_1
_geom_bond_atom_site_label_2
_geom_bond_distance
_geom_bond_site_symmetry_2
_geom_bond_publ_flag
Cu1A O7B 1.867(5) . ?
Cu1A N8A 1.869(5) . ?
Cu1A N11A 2.087(5) . ?
Cu1A Cu1B 2.3876(12) . ?
C1A C2A 1.524(9) . ?
C2A N5A 1.490(8) . ?
C2A C4A 1.521(9) . ?
C2A C3A 1.540(9) . ?
N5A C6A 1.347(8) . ?
C6A O7A 1.299(8) . ?
C6A N8A 1.318(8) . ?
O7A Cu1B 1.852(4) . ?
N8A C9A 1.468(8) . ?
C9A C10A 1.532(8) . ?
C10A N11A 1.481(8) . ?
N11A C13A 1.456(8) . ?
N11A C12A 1.498(8) . ?
Cu1B N8B 1.858(5) . ?
Cu1B N11B 2.080(5) . ?
C1B C2B 1.520(9) . ?
C2B N5B 1.497(8) . ?
C2B C3B 1.532(9) . ?
C2B C4B 1.536(9) . ?
N5B C6B 1.338(8) . ?
C6B O7B 1.287(8) . ?
C6B N8B 1.343(8) . ?
N8B C9B 1.477(8) . ?
C9B C10B 1.510(8) . ?
C10B N11B 1.481(8) . ?
N11B C12B 1.451(8) . ?
N11B C13B 1.476(8) . ?
Cu1C N8C 1.863(5) . ?
Cu1C O7C 1.875(4) 2 ?
Cu1C N11C 2.079(5) . ?
Cu1C Cu1C 2.3765(16) 2 ?
C1C C2C 1.519(9) . ?
C2C N5C 1.479(8) . ?
C2C C3C 1.510(10) . ?
C2C C4C 1.543(9) . ?
N5C C6C 1.375(8) . ?
C6C O7C 1.280(7) . ?
C6C N8C 1.319(8) . ?
O7C Cu1C 1.875(4) 2 ?
N8C C9C 1.464(8) . ?
C9C C10C 1.513(8) . ?
C10C N11C 1.481(8) . ?
N11C C13C 1.480(9) . ?
N11C C12C 1.483(8) . ?
Cu1D O7D 1.854(4) 2_667 ?
Cu1D N8D 1.859(5) . ?
Cu1D N11D 2.084(5) . ?
Cu1D Cu1D 2.3824(16) 2_667 ?
C1D C2D 1.527(9) . ?
C2D N5D 1.491(8) . ?
C2D C3D 1.523(10) . ?
C2D C4D 1.533(9) . ?
N5D C6D 1.352(8) . ?
C6D O7D 1.292(7) . ?
C6D N8D 1.323(8) . ?
O7D Cu1D 1.854(4) 2_667 ?
N8D C9D 1.480(8) . ?
C9D C10D 1.525(9) . ?
C10D N11D 1.473(8) . ?
N11D C12D 1.471(8) . ?
N11D C13D 1.483(8) . ?
B2 F7 1.370(9) . ?
B2 F6 1.381(9) . ?
B2 F8 1.387(9) . ?
B2 F5 1.397(9) . ?
B1 F4 1.372(9) . ?
B1 F2 1.382(9) . ?
B1 F1 1.387(9) . ?
B1 F3 1.432(9) . ?

loop_
_geom_hbond_atom_site_label_D
_geom_hbond_atom_site_label_H
_geom_hbond_atom_site_label_A
_geom_hbond_distance_DH
_geom_hbond_distance_HA
_geom_hbond_distance_DA
_geom_hbond_angle_DHA
_geom_hbond_site_symmetry_A
N5A H5A F1 0.96 2.33 2.947(7) 121.7 2_566
N5B H5B F3 1.09 2.50 3.589(7) 177.9 .
N5C H5C F6 1.00 2.01 3.005(6) 172.2 .
N5D H5D F3 1.13 2.06 3.137(6) 158.0 .

loop_
_geom_torsion_atom_site_label_1
_geom_torsion_atom_site_label_2
_geom_torsion_atom_site_label_3
_geom_torsion_atom_site_label_4
_geom_torsion
_geom_torsion_site_symmetry_1
_geom_torsion_site_symmetry_2
_geom_torsion_site_symmetry_3
_geom_torsion_site_symmetry_4
_geom_torsion_publ_flag
C4A C2A N5A C6A -59.2(8) . . . . ?
C1A C2A N5A C6A -177.4(6) . . . . ?
C3A C2A N5A C6A 65.0(8) . . . . ?
C2A N5A C6A O7A -5.7(10) . . . . ?
C2A N5A C6A N8A 178.5(6) . . . . ?
N8A C6A O7A Cu1B -8.9(8) . . . . ?
N5A C6A O7A Cu1B 175.2(4) . . . . ?
O7A C6A N8A C9A -177.8(6) . . . . ?
N5A C6A N8A C9A -2.1(10) . . . . ?
O7A C6A N8A Cu1A 8.2(9) . . . . ?
N5A C6A N8A Cu1A -176.1(5) . . . . ?
O7B Cu1A N8A C6A -41(2) . . . . ?
N11A Cu1A N8A C6A 173.7(6) . . . . ?
Cu1B Cu1A N8A C6A -3.2(5) . . . . ?
O7B Cu1A N8A C9A 144.5(18) . . . . ?
N11A Cu1A N8A C9A -0.6(5) . . . . ?
Cu1B Cu1A N8A C9A -177.5(5) . . . . ?
C6A N8A C9A C10A 161.6(6) . . . . ?
Cu1A N8A C9A C10A -23.9(7) . . . . ?
N8A C9A C10A N11A 46.8(7) . . . . ?
C9A C10A N11A C13A 72.8(7) . . . . ?
C9A C10A N11A C12A -165.7(5) . . . . ?
C9A C10A N11A Cu1A -44.4(5) . . . . ?
O7B Cu1A N11A C13A 91.6(4) . . . . ?
N8A Cu1A N11A C13A -92.2(4) . . . . ?
Cu1B Cu1A N11A C13A -72.9(11) . . . . ?
O7B Cu1A N11A C10A -151.0(4) . . . . ?
N8A Cu1A N11A C10A 25.1(4) . . . . ?
Cu1B Cu1A N11A C10A 44.5(11) . . . . ?
O7B Cu1A N11A C12A -32.4(5) . . . . ?
N8A Cu1A N11A C12A 143.8(5) . . . . ?
Cu1B Cu1A N11A C12A 163.1(7) . . . . ?
C6A O7A Cu1B N8B 2(6) . . . . ?
C6A O7A Cu1B N11B 178.9(5) . . . . ?
C6A O7A Cu1B Cu1A 5.3(5) . . . . ?
O7B Cu1A Cu1B O7A 174.9(2) . . . . ?
N8A Cu1A Cu1B O7A -1.0(2) . . . . ?
N11A Cu1A Cu1B O7A -20.4(10) . . . . ?
O7B Cu1A Cu1B N8B -5.2(2) . . . . ?
N8A Cu1A Cu1B N8B 178.8(3) . . . . ?
N11A Cu1A Cu1B N8B 159.5(10) . . . . ?
O7B Cu1A Cu1B N11B 35.5(9) . . . . ?
N8A Cu1A Cu1B N11B -140.4(9) . . . . ?
N11A Cu1A Cu1B N11B -159.8(13) . . . . ?
C1B C2B N5B C6B 174.8(6) . . . . ?
C3B C2B N5B C6B -65.1(8) . . . . ?
C4B C2B N5B C6B 56.1(8) . . . . ?
C2B N5B C6B O7B 7.8(10) . . . . ?
C2B N5B C6B N8B -174.5(6) . . . . ?
N5B C6B O7B Cu1A -173.3(4) . . . . ?
N8B C6B O7B Cu1A 8.9(9) . . . . ?
N8A Cu1A O7B C6B 37(2) . . . . ?
N11A Cu1A O7B C6B -177.9(5) . . . . ?
Cu1B Cu1A O7B C6B -0.3(5) . . . . ?
O7B C6B N8B C9B -176.6(6) . . . . ?
N5B C6B N8B C9B 5.7(10) . . . . ?
O7B C6B N8B Cu1B -15.8(9) . . . . ?
N5B C6B N8B Cu1B 166.5(5) . . . . ?
O7A Cu1B N8B C6B 16(6) . . . . ?
N11B Cu1B N8B C6B -161.4(6) . . . . ?
Cu1A Cu1B N8B C6B 12.1(5) . . . . ?
O7A Cu1B N8B C9B 177(100) . . . . ?
N11B Cu1B N8B C9B 0.0(5) . . . . ?
Cu1A Cu1B N8B C9B 173.5(5) . . . . ?
C6B N8B C9B C10B -175.4(6) . . . . ?
Cu1B N8B C9B C10B 22.4(7) . . . . ?
N8B C9B C10B N11B -42.9(8) . . . . ?
C9B C10B N11B C12B 164.5(6) . . . . ?
C9B C10B N11B C13B -72.1(7) . . . . ?
C9B C10B N11B Cu1B 40.7(6) . . . . ?
O7A Cu1B N11B C12B 37.1(5) . . . . ?
N8B Cu1B N11B C12B -143.1(5) . . . . ?
Cu1A Cu1B N11B C12B 176.2(7) . . . . ?
O7A Cu1B N11B C13B -85.1(4) . . . . ?
N8B Cu1B N11B C13B 94.8(4) . . . . ?
Cu1A Cu1B N11B C13B 54.1(11) . . . . ?
O7A Cu1B N11B C10B 157.9(4) . . . . ?
N8B Cu1B N11B C10B -22.2(4) . . . . ?
Cu1A Cu1B N11B C10B -63.0(11) . . . . ?
C3C C2C N5C C6C 64.2(8) . . . . ?
C1C C2C N5C C6C -177.0(6) . . . . ?
C4C C2C N5C C6C -60.0(8) . . . . ?
C2C N5C C6C O7C -3.3(10) . . . . ?
C2C N5C C6C N8C 176.5(6) . . . . ?
N8C C6C O7C Cu1C -6.2(8) . . . 2 ?
N5C C6C O7C Cu1C 173.6(4) . . . 2 ?
O7C C6C N8C C9C 174.9(6) . . . . ?
N5C C6C N8C C9C -4.9(9) . . . . ?
O7C C6C N8C Cu1C 9.5(9) . . . . ?
N5C C6C N8C Cu1C -170.3(5) . . . . ?
O7C Cu1C N8C C6C -41(3) 2 . . . ?
N11C Cu1C N8C C6C 167.2(5) . . . . ?
Cu1C Cu1C N8C C6C -6.6(5) 2 . . . ?
O7C Cu1C N8C C9C 152(3) 2 . . . ?
N11C Cu1C N8C C9C 0.9(4) . . . . ?
Cu1C Cu1C N8C C9C -172.9(4) 2 . . . ?
C6C N8C C9C C10C 168.8(6) . . . . ?
Cu1C N8C C9C C10C -24.7(7) . . . . ?
N8C C9C C10C N11C 45.5(7) . . . . ?
C9C C10C N11C C13C 74.8(7) . . . . ?
C9C C10C N11C C12C -165.4(6) . . . . ?
C9C C10C N11C Cu1C -42.0(6) . . . . ?
N8C Cu1C N11C C13C -95.5(5) . . . . ?
O7C Cu1C N11C C13C 86.5(5) 2 . . . ?
Cu1C Cu1C N11C C13C -54.9(12) 2 . . . ?
N8C Cu1C N11C C10C 23.0(4) . . . . ?
O7C Cu1C N11C C10C -155.0(4) 2 . . . ?
Cu1C Cu1C N11C C10C 63.6(11) 2 . . . ?
N8C Cu1C N11C C12C 142.9(5) . . . . ?
O7C Cu1C N11C C12C -35.1(5) 2 . . . ?
Cu1C Cu1C N11C C12C -176.5(8) 2 . . . ?
C3D C2D N5D C6D 65.6(8) . . . . ?
C1D C2D N5D C6D -176.4(6) . . . . ?
C4D C2D N5D C6D -59.3(8) . . . . ?
C2D N5D C6D O7D -3.6(9) . . . . ?
C2D N5D C6D N8D 177.0(6) . . . . ?
N8D C6D O7D Cu1D -6.6(8) . . . 2_667 ?
N5D C6D O7D Cu1D 174.1(4) . . . 2_667 ?
O7D C6D N8D C9D 174.3(5) . . . . ?
N5D C6D N8D C9D -6.4(9) . . . . ?
O7D C6D N8D Cu1D 9.6(8) . . . . ?
N5D C6D N8D Cu1D -171.1(5) . . . . ?
O7D Cu1D N8D C6D -36(3) 2_667 . . . ?
N11D Cu1D N8D C6D 168.1(5) . . . . ?
Cu1D Cu1D N8D C6D -6.6(5) 2_667 . . . ?
O7D Cu1D N8D C9D 158(2) 2_667 . . . ?
N11D Cu1D N8D C9D 2.7(4) . . . . ?
Cu1D Cu1D N8D C9D -172.1(4) 2_667 . . . ?
C6D N8D C9D C10D 168.4(6) . . . . ?
Cu1D N8D C9D C10D -25.7(6) . . . . ?
N8D C9D C10D N11D 45.2(7) . . . . ?
C9D C10D N11D C12D 74.1(7) . . . . ?
C9D C10D N11D C13D -164.5(5) . . . . ?
C9D C10D N11D Cu1D -41.1(6) . . . . ?
O7D Cu1D N11D C12D 85.6(4) 2_667 . . . ?
N8D Cu1D N11D C12D -96.3(4) . . . . ?
Cu1D Cu1D N11D C12D -58.8(13) 2_667 . . . ?
O7D Cu1D N11D C10D -156.7(4) 2_667 . . . ?
N8D Cu1D N11D C10D 21.4(4) . . . . ?
Cu1D Cu1D N11D C10D 58.8(12) 2_667 . . . ?
O7D Cu1D N11D C13D -36.2(5) 2_667 . . . ?
N8D Cu1D N11D C13D 141.9(5) . . . . ?
Cu1D Cu1D N11D C13D 179.4(8) 2_667 . . . ?
